data_1010814
_chemical_name_systematic 'Dicaesium cadmium hexanitroniccolate'
_chemical_formula_structural 'Cs2 Cd (Ni (N O2)6)'
_chemical_formula_sum 'Cd Cs2 N6 Ni O12'
_publ_section_title
;
Nichelnitriti misti di metalli monovalenti e bivalenti - Nota II
;

loop_
_publ_author_name
'Ferrari, A'
'Colla, C'

_journal_name_full 'Gazzetta Chimica Italiana'
_journal_coden_ASTM GCITA9
_journal_volume 65
_journal_year 1935
_journal_page_first 809
_journal_page_last 818
_cell_length_a 10.81
_cell_length_b 10.81
_cell_length_c 10.81
_cell_angle_alpha 90
_cell_angle_beta 90
_cell_angle_gamma 90
_cell_volume 1263.2
_cell_formula_units_Z 0

loop_
_atom_site_label
_atom_site_fract_x
_atom_site_fract_y
_atom_site_fract_z
? ? ? ?

_cod_database_code 1010814
